data_7054049
loop_
_publ_author_name
'Schlamp, Stephan'
'Dankhoff, Katja'
'Weber, Birgit'

_publ_section_title
;
 Amphiphilic iron(ii) complexes with short alkyl chains -- crystal packing
 and spin transition properties
;
_journal_issue 5
_journal_name_full 'New Journal of Chemistry'
_journal_page_first 1965
_journal_paper_doi 10.1039/c3nj00991b
_journal_volume 38
_journal_year 2014
_chemical_formula_moiety 'C48 H70 Fe N6 O8, C H4 O'
_chemical_formula_sum 'C49 H74 Fe N6 O9'
_chemical_formula_weight 946.99
_chemical_name_common '[Fe12i(C8)(dmap)2]'
_chemical_name_systematic
; 
 ? 
;
_space_group_IT_number 2
_symmetry_cell_setting triclinic
_symmetry_space_group_name_Hall '-P 1'
_symmetry_space_group_name_H-M 'P -1'
_atom_sites_solution_hydrogens geom
_atom_sites_solution_primary direct
_atom_sites_solution_secondary difmap
_audit_creation_method SHELXL-97
_cell_angle_alpha 103.289(6)
_cell_angle_beta 101.608(6)
_cell_angle_gamma 99.935(6)
_cell_formula_units_Z 2
_cell_length_a 12.0361(8)
_cell_length_b 13.4241(10)
_cell_length_c 17.3275(13)
_cell_measurement_reflns_used 31745
_cell_measurement_temperature 273(2)
_cell_measurement_theta_max 24.6
_cell_measurement_theta_min 1.3
_cell_volume 2597.7(3)
_computing_cell_refinement X-AREA-STOE
_computing_data_collection X-AREA-STOE
_computing_data_reduction X-AREA-STOE
_computing_molecular_graphics ORTEP
_computing_publication_material PLATON
_computing_structure_refinement 'SHELXL-97 (Sheldrick, 1997)'
_computing_structure_solution 'SHELXS-97 (Sheldrick, 1990)'
_diffrn_ambient_temperature 273(2)
_diffrn_measured_fraction_theta_full 0.995
_diffrn_measured_fraction_theta_max 0.995
_diffrn_measurement_device_type STOE-IPDSII
_diffrn_measurement_method Omega-Scan
_diffrn_radiation_monochromator graphite
_diffrn_radiation_source 'fine-focus sealed tube'
_diffrn_radiation_type MoK\a
_diffrn_radiation_wavelength 0.71073
_diffrn_reflns_av_R_equivalents 0.1538
_diffrn_reflns_av_sigmaI/netI 0.1188
_diffrn_reflns_limit_h_max 14
_diffrn_reflns_limit_h_min -14
_diffrn_reflns_limit_k_max 15
_diffrn_reflns_limit_k_min -15
_diffrn_reflns_limit_l_max 20
_diffrn_reflns_limit_l_min -20
_diffrn_reflns_number 31745
_diffrn_reflns_theta_full 24.59
_diffrn_reflns_theta_max 24.59
_diffrn_reflns_theta_min 1.25
_exptl_absorpt_coefficient_mu 0.347
_exptl_absorpt_correction_type none
_exptl_crystal_colour black
_exptl_crystal_density_diffrn 1.211
_exptl_crystal_density_method 'not measured'
_exptl_crystal_description needle
_exptl_crystal_F_000 1016
_exptl_crystal_size_max 0.40
_exptl_crystal_size_mid 0.27
_exptl_crystal_size_min 0.20
_refine_diff_density_max 0.818
_refine_diff_density_min -0.413
_refine_diff_density_rms 0.068
_refine_ls_extinction_method none
_refine_ls_goodness_of_fit_ref 0.868
_refine_ls_hydrogen_treatment constr
_refine_ls_matrix_type full
_refine_ls_number_parameters 618
_refine_ls_number_reflns 8697
_refine_ls_number_restraints 2
_refine_ls_restrained_S_all 0.879
_refine_ls_R_factor_all 0.1055
_refine_ls_R_factor_gt 0.0660
_refine_ls_shift/su_max 0.000
_refine_ls_shift/su_mean 0.000
_refine_ls_structure_factor_coef Fsqd
_refine_ls_weighting_details 'calc w=1/[\s^2^(Fo^2^)+(0.0891P)^2^+0.0000P] where P=(Fo^2^+2Fc^2^)/3'
_refine_ls_weighting_scheme calc
_refine_ls_wR_factor_gt 0.1596
_refine_ls_wR_factor_ref 0.1737
_reflns_number_gt 4893
_reflns_number_total 8697
_reflns_threshold_expression >2sigma(I)
_cod_data_source_file c3nj00991b.txt
_cod_data_source_block w023
_cod_original_sg_symbol_H-M P-1
_cod_database_code 7054049

loop_
_symmetry_equiv_pos_as_xyz
'x, y, z'
'-x, -y, -z'

loop_
_atom_site_label
_atom_site_type_symbol
_atom_site_fract_x
_atom_site_fract_y
_atom_site_fract_z
_atom_site_U_iso_or_equiv
_atom_site_adp_type
_atom_site_occupancy
_atom_site_symmetry_multiplicity
_atom_site_calc_flag
_atom_site_refinement_flags
_atom_site_disorder_assembly
_atom_site_disorder_group
C1 C 0.2287(4) -0.0158(3) 0.2440(3) 0.0699(11) Uani 1 1 d . . .
C2 C 0.2953(3) 0.0238(3) 0.3272(2) 0.0620(10) Uani 1 1 d . . .
C3 C 0.3699(3) 0.1268(3) 0.3584(2) 0.0570(9) Uani 1 1 d . . .
H3 H 0.4111 0.1447 0.4130 0.068 Uiso 1 1 calc R . .
C4 C 0.4680(3) 0.2960(3) 0.3609(2) 0.0514(9) Uani 1 1 d . . .
C5 C 0.5469(3) 0.3177(3) 0.4374(2) 0.0566(9) Uani 1 1 d . . .
H5 H 0.5485 0.2652 0.4642 0.068 Uiso 1 1 calc R . .
C6 C 0.6216(3) 0.4142(3) 0.4740(2) 0.0537(9) Uani 1 1 d . . .
C7 C 0.6213(3) 0.4929(3) 0.4337(2) 0.0574(9) Uani 1 1 d . . .
C8 C 0.5454(3) 0.4727(3) 0.3576(2) 0.0582(9) Uani 1 1 d . . .
H8 H 0.5459 0.5250 0.3305 0.070 Uiso 1 1 calc R . .
C9 C 0.4677(3) 0.3743(3) 0.3208(2) 0.0506(9) Uani 1 1 d . . .
C10 C 0.3604(3) 0.4199(3) 0.2089(2) 0.0585(10) Uani 1 1 d . . .
H10 H 0.4011 0.4887 0.2361 0.070 Uiso 1 1 calc R . .
C11 C 0.2769(3) 0.4048(3) 0.1329(2) 0.0587(10) Uani 1 1 d . . .
C12 C 0.2143(4) 0.3045(3) 0.0817(2) 0.0636(10) Uani 1 1 d . . .
C13 C 0.2642(4) 0.5034(4) 0.1149(2) 0.0727(12) Uani 1 1 d . . .
C14 C 0.1512(6) 0.5968(5) 0.0441(4) 0.127(2) Uani 1 1 d . . .
H14A H 0.1215 0.6346 0.0865 0.190 Uiso 1 1 calc R . .
H14B H 0.0968 0.5833 -0.0080 0.190 Uiso 1 1 calc R . .
H14C H 0.2245 0.6381 0.0437 0.190 Uiso 1 1 calc R . .
C15 C 0.1293(5) 0.2874(4) -0.0001(3) 0.1032(18) Uani 1 1 d . . .
H15A H 0.1080 0.2139 -0.0287 0.155 Uiso 1 1 calc R . .
H15B H 0.1651 0.3264 -0.0322 0.155 Uiso 1 1 calc R . .
H15C H 0.0608 0.3109 0.0087 0.155 Uiso 1 1 calc R . .
C16 C 0.1532(5) -0.1254(4) 0.2113(3) 0.1021(17) Uani 1 1 d . . .
H16A H 0.1030 -0.1325 0.1588 0.153 Uiso 1 1 calc R . .
H16B H 0.1068 -0.1384 0.2485 0.153 Uiso 1 1 calc R . .
H16C H 0.2015 -0.1752 0.2058 0.153 Uiso 1 1 calc R . .
C17 C 0.2898(4) -0.0407(4) 0.3833(3) 0.0787(12) Uani 1 1 d . . .
C18 C 0.3511(5) -0.0484(4) 0.5197(3) 0.1056(17) Uani 1 1 d . . .
H18A H 0.2727 -0.0776 0.5202 0.158 Uiso 1 1 calc R . .
H18B H 0.3922 -0.0033 0.5731 0.158 Uiso 1 1 calc R . .
H18C H 0.3898 -0.1042 0.5054 0.158 Uiso 1 1 calc R . .
C19 C 0.4855(4) 0.0642(3) 0.1587(3) 0.0707(11) Uani 1 1 d . . .
H19 H 0.4560 0.0241 0.1904 0.085 Uiso 1 1 calc R . .
C20 C 0.5716(4) 0.0353(3) 0.1253(3) 0.0734(12) Uani 1 1 d . . .
H20 H 0.5985 -0.0230 0.1343 0.088 Uiso 1 1 calc R . .
C21 C 0.6204(4) 0.0930(4) 0.0774(2) 0.0692(11) Uani 1 1 d . . .
C22 C 0.5735(4) 0.1794(4) 0.0685(2) 0.0727(11) Uani 1 1 d . . .
H22 H 0.6010 0.2213 0.0374 0.087 Uiso 1 1 calc R . .
C23 C 0.4877(4) 0.2021(3) 0.1055(2) 0.0710(11) Uani 1 1 d . . .
H23 H 0.4607 0.2615 0.0994 0.085 Uiso 1 1 calc R . .
C24 C 0.7544(5) -0.0216(4) 0.0534(3) 0.1020(17) Uani 1 1 d . . .
H24A H 0.7871 -0.0115 0.1107 0.153 Uiso 1 1 calc R . .
H24B H 0.8144 -0.0270 0.0245 0.153 Uiso 1 1 calc R . .
H24C H 0.6942 -0.0850 0.0324 0.153 Uiso 1 1 calc R . .
C25 C 0.7549(5) 0.1290(5) -0.0046(3) 0.1084(18) Uani 1 1 d . . .
H25A H 0.6938 0.1381 -0.0456 0.163 Uiso 1 1 calc R . .
H25B H 0.8064 0.0941 -0.0306 0.163 Uiso 1 1 calc R . .
H25C H 0.7978 0.1965 0.0310 0.163 Uiso 1 1 calc R . .
C26 C 0.0356(4) 0.1958(3) 0.2060(2) 0.0709(11) Uani 1 1 d . . .
H26 H 0.0212 0.1475 0.1551 0.085 Uiso 1 1 calc R . .
C27 C -0.0581(4) 0.2206(3) 0.2313(2) 0.0736(12) Uani 1 1 d . . .
H27 H -0.1328 0.1895 0.1982 0.088 Uiso 1 1 calc R . .
C28 C -0.0424(3) 0.2939(3) 0.3082(2) 0.0595(10) Uani 1 1 d . . .
C29 C 0.0737(3) 0.3357(3) 0.3513(2) 0.0612(10) Uani 1 1 d . . .
H29 H 0.0913 0.3847 0.4022 0.073 Uiso 1 1 calc R . .
C30 C 0.1622(3) 0.3058(3) 0.3199(2) 0.0610(10) Uani 1 1 d . . .
H30 H 0.2383 0.3370 0.3506 0.073 Uiso 1 1 calc R . .
C31 C -0.2513(4) 0.2731(5) 0.2910(3) 0.1064(18) Uani 1 1 d . . .
H31A H -0.2618 0.2805 0.2364 0.160 Uiso 1 1 calc R . .
H31B H -0.3025 0.3076 0.3176 0.160 Uiso 1 1 calc R . .
H31C H -0.2689 0.1998 0.2888 0.160 Uiso 1 1 calc R . .
C32 C -0.1141(4) 0.3897(4) 0.4185(3) 0.0882(15) Uani 1 1 d . . .
H32A H -0.0828 0.3563 0.4587 0.132 Uiso 1 1 calc R . .
H32B H -0.1872 0.4039 0.4263 0.132 Uiso 1 1 calc R . .
H32C H -0.0605 0.4545 0.4245 0.132 Uiso 1 1 calc R . .
C33 C 0.6932(4) 0.3639(3) 0.5938(2) 0.0718(11) Uani 1 1 d . . .
H33A H 0.7057 0.2984 0.5631 0.086 Uiso 1 1 calc R . .
H33B H 0.6160 0.3500 0.6033 0.086 Uiso 1 1 calc R . .
C34 C 0.7842(4) 0.4058(4) 0.6751(2) 0.0710(11) Uani 1 1 d . . .
H34A H 0.7821 0.4781 0.6989 0.085 Uiso 1 1 calc R . .
H34B H 0.7632 0.3655 0.7119 0.085 Uiso 1 1 calc R . .
C35 C 0.9060(4) 0.4024(4) 0.6704(3) 0.0776(12) Uani 1 1 d . . .
H35A H 0.9275 0.4420 0.6332 0.093 Uiso 1 1 calc R . .
H35B H 0.9094 0.3301 0.6481 0.093 Uiso 1 1 calc R . .
C36 C 0.9937(4) 0.4474(4) 0.7535(3) 0.0861(14) Uani 1 1 d . . .
H36A H 0.9893 0.5195 0.7757 0.103 Uiso 1 1 calc R . .
H36B H 0.9717 0.4076 0.7904 0.103 Uiso 1 1 calc R . .
C37 C 1.1168(4) 0.4462(4) 0.7517(3) 0.0907(14) Uani 1 1 d . . .
H37A H 1.1399 0.4882 0.7165 0.109 Uiso 1 1 calc R . .
H37B H 1.1208 0.3745 0.7276 0.109 Uiso 1 1 calc R . .
C38 C 1.2039(4) 0.4877(5) 0.8358(3) 0.1092(19) Uani 1 1 d . . .
H38A H 1.2006 0.5596 0.8596 0.131 Uiso 1 1 calc R . .
H38B H 1.1804 0.4462 0.8712 0.131 Uiso 1 1 calc R . .
C39 C 1.3271(5) 0.4852(6) 0.8340(3) 0.123(2) Uani 1 1 d . . .
H39A H 1.3284 0.4165 0.8012 0.148 Uiso 1 1 calc R . .
H39B H 1.3556 0.5368 0.8072 0.148 Uiso 1 1 calc R . .
C40 C 1.4049(6) 0.5063(8) 0.9138(4) 0.160(3) Uani 1 1 d . . .
H40A H 1.3905 0.5651 0.9506 0.240 Uiso 1 1 calc R . .
H40B H 1.4841 0.5223 0.9098 0.240 Uiso 1 1 calc R . .
H40C H 1.3920 0.4456 0.9340 0.240 Uiso 1 1 calc R . .
C41 C 0.6742(6) 0.6754(5) 0.4526(4) 0.118(2) Uani 1 1 d D . .
H41A H 0.5950 0.6588 0.4190 0.142 Uiso 1 1 calc R . .
H41B H 0.6802 0.7294 0.5022 0.142 Uiso 1 1 calc R . .
C42 C 0.7515(7) 0.7122(8) 0.4101(5) 0.161(3) Uani 1 1 d D . .
H42A H 0.7237 0.7664 0.3884 0.194 Uiso 1 1 calc R . .
H42B H 0.7497 0.6548 0.3638 0.194 Uiso 1 1 calc R . .
C43 C 0.8786(5) 0.7573(5) 0.4596(4) 0.1122(18) Uani 1 1 d . . .
H43A H 0.9077 0.7030 0.4803 0.135 Uiso 1 1 calc R . .
H43B H 0.9251 0.7766 0.4234 0.135 Uiso 1 1 calc R . .
C44 C 0.8935(9) 0.8475(8) 0.5272(5) 0.162(4) Uani 1 1 d . . .
H44A H 0.8522 0.8263 0.5656 0.194 Uiso 1 1 calc R . .
H44B H 0.8576 0.8990 0.5069 0.194 Uiso 1 1 calc R . .
C45 C 1.0222(7) 0.9009(5) 0.5739(4) 0.131(2) Uani 1 1 d . . .
H45A H 1.0576 0.8484 0.5930 0.158 Uiso 1 1 calc R . .
H45B H 1.0626 0.9215 0.5349 0.158 Uiso 1 1 calc R . .
C46 C 1.0444(10) 0.9956(7) 0.6459(5) 0.162(3) Uani 1 1 d . . .
H46A H 1.0111 1.0485 0.6260 0.195 Uiso 1 1 calc R . .
H46B H 1.0009 0.9752 0.6834 0.195 Uiso 1 1 calc R . .
C47 C 1.1604(8) 1.0445(7) 0.6920(6) 0.167(3) Uani 1 1 d . . .
H47A H 1.2044 1.0624 0.6540 0.201 Uiso 1 1 calc R . .
H47B H 1.1928 0.9919 0.7132 0.201 Uiso 1 1 calc R . .
C48 C 1.1858(9) 1.1454(7) 0.7656(5) 0.184(4) Uani 1 1 d . . .
H48A H 1.1577 1.2002 0.7463 0.276 Uiso 1 1 calc R . .
H48B H 1.2682 1.1683 0.7896 0.276 Uiso 1 1 calc R . .
H48C H 1.1470 1.1293 0.8061 0.276 Uiso 1 1 calc R . .
Fe1 Fe 0.29739(5) 0.19067(4) 0.20423(3) 0.0585(2) Uani 1 1 d . . .
N1 N 0.3875(2) 0.1978(2) 0.32085(17) 0.0535(7) Uani 1 1 d . . .
N2 N 0.3851(3) 0.3481(2) 0.24356(16) 0.0530(7) Uani 1 1 d . . .
N3 N 0.1468(3) 0.2344(3) 0.24782(18) 0.0630(8) Uani 1 1 d . . .
N4 N 0.4393(3) 0.1464(3) 0.14952(18) 0.0660(9) Uani 1 1 d . . .
N5 N -0.1322(3) 0.3202(3) 0.3365(2) 0.0759(10) Uani 1 1 d . . .
N6 N 0.7056(4) 0.0671(3) 0.0420(2) 0.0855(11) Uani 1 1 d . . .
O1 O 0.2302(2) 0.0386(2) 0.19329(16) 0.0718(8) Uani 1 1 d . . .
O2 O 0.2259(2) 0.2206(2) 0.09974(14) 0.0635(7) Uani 1 1 d . . .
O3 O 0.2394(4) -0.1307(3) 0.3684(2) 0.1339(16) Uani 1 1 d . . .
O4 O 0.3492(3) 0.0106(2) 0.46135(19) 0.0873(9) Uani 1 1 d . . .
O5 O 0.3332(3) 0.5885(3) 0.1494(2) 0.0952(10) Uani 1 1 d . . .
O6 O 0.1673(3) 0.4988(2) 0.05928(19) 0.0932(10) Uani 1 1 d . . .
O7 O 0.7013(2) 0.4395(2) 0.54801(14) 0.0641(7) Uani 1 1 d . . .
O8 O 0.7002(2) 0.5857(2) 0.47249(17) 0.0749(8) Uani 1 1 d . . .
C99A C 0.506(3) 0.177(3) 0.7389(14) 0.179(14) Uani 0.586(14) 1 d PD A 1
H99A H 0.4844 0.2366 0.7233 0.269 Uiso 0.586(14) 1 calc PR A 1
H99B H 0.4387 0.1196 0.7224 0.269 Uiso 0.586(14) 1 calc PR A 1
H99C H 0.5647 0.1567 0.7127 0.269 Uiso 0.586(14) 1 calc PR A 1
O9A O 0.5499(13) 0.2041(9) 0.8249(10) 0.228(7) Uani 0.586(14) 1 d PD A 1
H9A H 0.6036 0.2565 0.8395 0.343 Uiso 0.586(14) 1 calc PR A 1
C99B C 0.519(5) 0.196(3) 0.713(3) 0.21(2) Uani 0.414(14) 1 d P A 2
H99D H 0.6016 0.2051 0.7343 0.314 Uiso 0.414(14) 1 calc PR A 2
H99E H 0.4979 0.1589 0.6556 0.314 Uiso 0.414(14) 1 calc PR A 2
H99F H 0.4774 0.1565 0.7418 0.314 Uiso 0.414(14) 1 calc PR A 2
O9B O 0.4936(11) 0.2890(10) 0.7220(7) 0.136(6) Uani 0.414(14) 1 d P A 2
H9B H 0.4968 0.3147 0.7703 0.204 Uiso 0.414(14) 1 calc PR A 2

loop_
_atom_site_aniso_label
_atom_site_aniso_U_11
_atom_site_aniso_U_22
_atom_site_aniso_U_33
_atom_site_aniso_U_23
_atom_site_aniso_U_13
_atom_site_aniso_U_12
C1 0.072(3) 0.055(2) 0.076(3) -0.002(2) 0.029(2) 0.010(2)
C2 0.061(2) 0.051(2) 0.066(2) 0.0050(19) 0.0171(19) 0.0066(19)
C3 0.058(2) 0.053(2) 0.055(2) 0.0046(18) 0.0110(18) 0.0173(18)
C4 0.048(2) 0.050(2) 0.0510(19) 0.0040(17) 0.0113(16) 0.0113(17)
C5 0.056(2) 0.054(2) 0.052(2) 0.0088(17) 0.0056(17) 0.0097(18)
C6 0.049(2) 0.058(2) 0.0488(19) 0.0070(18) 0.0097(16) 0.0131(18)
C7 0.047(2) 0.054(2) 0.060(2) 0.0024(18) 0.0088(17) 0.0074(18)
C8 0.055(2) 0.055(2) 0.059(2) 0.0077(18) 0.0095(18) 0.0133(18)
C9 0.045(2) 0.054(2) 0.0463(19) 0.0051(17) 0.0067(16) 0.0123(17)
C10 0.061(2) 0.057(2) 0.052(2) 0.0032(18) 0.0136(18) 0.0168(19)
C11 0.061(2) 0.065(2) 0.049(2) 0.0100(18) 0.0094(17) 0.024(2)
C12 0.069(3) 0.069(3) 0.049(2) 0.0061(19) 0.0084(18) 0.028(2)
C13 0.078(3) 0.079(3) 0.059(2) 0.014(2) 0.011(2) 0.028(3)
C14 0.173(6) 0.098(4) 0.106(4) 0.033(3) -0.007(4) 0.064(4)
C15 0.126(4) 0.092(4) 0.066(3) 0.005(2) -0.022(3) 0.036(3)
C16 0.109(4) 0.076(3) 0.089(3) -0.007(3) 0.016(3) -0.014(3)
C17 0.079(3) 0.060(3) 0.095(3) 0.019(3) 0.025(3) 0.009(2)
C18 0.133(5) 0.093(4) 0.099(4) 0.047(3) 0.025(3) 0.026(3)
C19 0.072(3) 0.066(3) 0.069(3) 0.018(2) 0.010(2) 0.014(2)
C20 0.073(3) 0.065(3) 0.071(3) 0.002(2) 0.008(2) 0.023(2)
C21 0.066(3) 0.072(3) 0.053(2) -0.008(2) 0.005(2) 0.018(2)
C22 0.077(3) 0.078(3) 0.066(2) 0.016(2) 0.025(2) 0.023(2)
C23 0.081(3) 0.067(3) 0.064(2) 0.013(2) 0.016(2) 0.022(2)
C24 0.090(4) 0.101(4) 0.098(4) -0.014(3) 0.017(3) 0.040(3)
C25 0.107(4) 0.132(5) 0.091(4) 0.018(3) 0.042(3) 0.037(4)
C26 0.063(3) 0.075(3) 0.057(2) -0.012(2) 0.011(2) 0.015(2)
C27 0.061(3) 0.081(3) 0.057(2) -0.012(2) 0.003(2) 0.018(2)
C28 0.055(2) 0.062(2) 0.054(2) 0.0002(18) 0.0128(18) 0.0164(19)
C29 0.060(3) 0.067(3) 0.0450(19) -0.0039(17) 0.0080(18) 0.017(2)
C30 0.057(2) 0.065(2) 0.053(2) 0.0021(18) 0.0100(18) 0.0158(19)
C31 0.060(3) 0.133(5) 0.100(4) -0.015(3) 0.012(3) 0.027(3)
C32 0.073(3) 0.109(4) 0.068(3) -0.013(2) 0.018(2) 0.034(3)
C33 0.076(3) 0.074(3) 0.059(2) 0.016(2) 0.007(2) 0.013(2)
C34 0.074(3) 0.076(3) 0.053(2) 0.010(2) 0.0035(19) 0.015(2)
C35 0.077(3) 0.075(3) 0.068(3) 0.009(2) -0.002(2) 0.022(2)
C36 0.076(3) 0.104(4) 0.069(3) 0.019(3) 0.002(2) 0.022(3)
C37 0.082(3) 0.104(4) 0.077(3) 0.018(3) 0.003(2) 0.024(3)
C38 0.074(3) 0.151(5) 0.085(3) 0.032(3) -0.010(3) 0.015(3)
C39 0.084(4) 0.175(6) 0.094(4) 0.029(4) -0.001(3) 0.024(4)
C40 0.100(5) 0.248(10) 0.132(6) 0.069(6) 0.009(4) 0.042(5)
C41 0.105(5) 0.086(4) 0.130(5) 0.019(4) -0.012(4) -0.003(3)
C42 0.137(7) 0.242(10) 0.124(6) 0.052(6) 0.046(5) 0.076(7)
C43 0.111(5) 0.123(5) 0.114(4) 0.034(4) 0.042(4) 0.040(4)
C44 0.244(11) 0.192(8) 0.133(6) 0.093(6) 0.096(7) 0.147(8)
C45 0.164(7) 0.105(5) 0.130(5) 0.037(4) 0.032(5) 0.043(5)
C46 0.267(12) 0.137(7) 0.119(6) 0.051(5) 0.067(7) 0.097(7)
C47 0.178(8) 0.134(7) 0.165(8) 0.030(6) 0.014(7) 0.019(6)
C48 0.307(12) 0.146(7) 0.120(6) 0.033(5) 0.068(7) 0.094(8)
Fe1 0.0584(4) 0.0612(4) 0.0481(3) 0.0021(2) 0.0081(2) 0.0173(3)
N1 0.0494(18) 0.0498(18) 0.0532(17) -0.0007(15) 0.0095(14) 0.0138(14)
N2 0.0545(18) 0.0572(19) 0.0436(15) 0.0047(14) 0.0099(13) 0.0182(15)
N3 0.063(2) 0.065(2) 0.0526(17) -0.0023(15) 0.0127(15) 0.0183(16)
N4 0.071(2) 0.066(2) 0.0537(18) 0.0080(16) 0.0081(16) 0.0171(18)
N5 0.055(2) 0.092(3) 0.063(2) -0.0095(18) 0.0081(16) 0.0212(19)
N6 0.085(3) 0.096(3) 0.075(2) 0.006(2) 0.025(2) 0.037(2)
O1 0.0720(19) 0.0669(18) 0.0587(16) -0.0063(14) 0.0130(14) 0.0049(14)
O2 0.0733(18) 0.0614(17) 0.0480(14) 0.0008(12) 0.0079(12) 0.0232(14)
O3 0.182(4) 0.072(2) 0.116(3) 0.028(2) 0.010(3) -0.026(3)
O4 0.106(2) 0.0712(19) 0.080(2) 0.0252(17) 0.0122(18) 0.0153(17)
O5 0.111(3) 0.068(2) 0.093(2) 0.0204(18) 0.001(2) 0.0158(19)
O6 0.105(2) 0.079(2) 0.085(2) 0.0175(16) -0.0107(18) 0.0392(18)
O7 0.0620(17) 0.0646(17) 0.0496(14) 0.0040(12) -0.0031(12) 0.0086(13)
O8 0.0757(19) 0.0494(16) 0.0788(18) 0.0114(14) -0.0113(15) 0.0039(14)
C99A 0.127(16) 0.18(3) 0.172(19) 0.000(16) -0.004(17) -0.001(13)
O9A 0.266(14) 0.150(9) 0.231(15) 0.084(10) -0.006(12) -0.012(9)
C99B 0.20(3) 0.097(19) 0.31(4) -0.04(2) 0.14(3) 0.024(19)
O9B 0.116(9) 0.126(11) 0.129(8) 0.006(7) -0.021(7) 0.029(7)

loop_
_atom_type_symbol
_atom_type_description
_atom_type_scat_dispersion_real
_atom_type_scat_dispersion_imag
_atom_type_scat_source
C C 0.0033 0.0016 'International Tables Vol C Tables 4.2.6.8 and 6.1.1.4'
H H 0.0000 0.0000 'International Tables Vol C Tables 4.2.6.8 and 6.1.1.4'
Fe Fe 0.3463 0.8444 'International Tables Vol C Tables 4.2.6.8 and 6.1.1.4'
N N 0.0061 0.0033 'International Tables Vol C Tables 4.2.6.8 and 6.1.1.4'
O O 0.0106 0.0060 'International Tables Vol C Tables 4.2.6.8 and 6.1.1.4'

loop_
_geom_angle_atom_site_label_1
_geom_angle_atom_site_label_2
_geom_angle_atom_site_label_3
_geom_angle
O1 C1 C2 122.3(4)
O1 C1 C16 116.1(4)
C2 C1 C16 121.7(4)
C3 C2 C1 122.2(4)
C3 C2 C17 117.4(4)
C1 C2 C17 120.4(4)
N1 C3 C2 128.5(4)
N1 C3 H3 115.8
C2 C3 H3 115.8
C9 C4 C5 118.6(3)
C9 C4 N1 117.3(3)
C5 C4 N1 124.1(3)
C6 C5 C4 121.9(3)
C6 C5 H5 119.0
C4 C5 H5 119.0
O7 C6 C5 124.5(3)
O7 C6 C7 116.0(3)
C5 C6 C7 119.5(3)
O8 C7 C8 124.1(4)
O8 C7 C6 116.3(3)
C8 C7 C6 119.6(3)
C7 C8 C9 120.8(4)
C7 C8 H8 119.6
C9 C8 H8 119.6
C4 C9 C8 119.6(3)
C4 C9 N2 116.2(3)
C8 C9 N2 124.3(3)
N2 C10 C11 126.9(4)
N2 C10 H10 116.6
C11 C10 H10 116.6
C12 C11 C10 123.2(4)
C12 C11 C13 124.2(3)
C10 C11 C13 112.6(3)
O2 C12 C11 122.6(3)
O2 C12 C15 113.7(4)
C11 C12 C15 123.7(4)
O5 C13 O6 119.7(4)
O5 C13 C11 124.4(4)
O6 C13 C11 115.8(4)
O6 C14 H14A 109.5
O6 C14 H14B 109.5
H14A C14 H14B 109.5
O6 C14 H14C 109.5
H14A C14 H14C 109.5
H14B C14 H14C 109.5
C12 C15 H15A 109.5
C12 C15 H15B 109.5
H15A C15 H15B 109.5
C12 C15 H15C 109.5
H15A C15 H15C 109.5
H15B C15 H15C 109.5
C1 C16 H16A 109.5
C1 C16 H16B 109.5
H16A C16 H16B 109.5
C1 C16 H16C 109.5
H16A C16 H16C 109.5
H16B C16 H16C 109.5
O3 C17 O4 118.5(4)
O3 C17 C2 128.0(5)
O4 C17 C2 113.5(4)
O4 C18 H18A 109.5
O4 C18 H18B 109.5
H18A C18 H18B 109.5
O4 C18 H18C 109.5
H18A C18 H18C 109.5
H18B C18 H18C 109.5
N4 C19 C20 125.1(4)
N4 C19 H19 117.5
C20 C19 H19 117.5
C19 C20 C21 120.3(4)
C19 C20 H20 119.8
C21 C20 H20 119.8
N6 C21 C22 122.4(5)
N6 C21 C20 122.8(4)
C22 C21 C20 114.8(4)
C23 C22 C21 120.1(4)
C23 C22 H22 119.9
C21 C22 H22 119.9
N4 C23 C22 125.4(4)
N4 C23 H23 117.3
C22 C23 H23 117.3
N6 C24 H24A 109.5
N6 C24 H24B 109.5
H24A C24 H24B 109.5
N6 C24 H24C 109.5
H24A C24 H24C 109.5
H24B C24 H24C 109.5
N6 C25 H25A 109.5
N6 C25 H25B 109.5
H25A C25 H25B 109.5
N6 C25 H25C 109.5
H25A C25 H25C 109.5
H25B C25 H25C 109.5
N3 C26 C27 125.8(3)
N3 C26 H26 117.1
C27 C26 H26 117.1
C26 C27 C28 120.1(4)
C26 C27 H27 120.0
C28 C27 H27 120.0
N5 C28 C29 123.3(3)
N5 C28 C27 122.4(3)
C29 C28 C27 114.3(3)
C30 C29 C28 121.0(3)
C30 C29 H29 119.5
C28 C29 H29 119.5
N3 C30 C29 124.5(4)
N3 C30 H30 117.7
C29 C30 H30 117.7
N5 C31 H31A 109.5
N5 C31 H31B 109.5
H31A C31 H31B 109.5
N5 C31 H31C 109.5
H31A C31 H31C 109.5
H31B C31 H31C 109.5
N5 C32 H32A 109.5
N5 C32 H32B 109.5
H32A C32 H32B 109.5
N5 C32 H32C 109.5
H32A C32 H32C 109.5
H32B C32 H32C 109.5
O7 C33 C34 109.4(3)
O7 C33 H33A 109.8
C34 C33 H33A 109.8
O7 C33 H33B 109.8
C34 C33 H33B 109.8
H33A C33 H33B 108.2
C35 C34 C33 115.0(4)
C35 C34 H34A 108.5
C33 C34 H34A 108.5
C35 C34 H34B 108.5
C33 C34 H34B 108.5
H34A C34 H34B 107.5
C34 C35 C36 112.7(4)
C34 C35 H35A 109.1
C36 C35 H35A 109.1
C34 C35 H35B 109.1
C36 C35 H35B 109.1
H35A C35 H35B 107.8
C37 C36 C35 114.6(4)
C37 C36 H36A 108.6
C35 C36 H36A 108.6
C37 C36 H36B 108.6
C35 C36 H36B 108.6
H36A C36 H36B 107.6
C36 C37 C38 114.4(4)
C36 C37 H37A 108.7
C38 C37 H37A 108.7
C36 C37 H37B 108.7
C38 C37 H37B 108.7
H37A C37 H37B 107.6
C39 C38 C37 114.3(5)
C39 C38 H38A 108.7
C37 C38 H38A 108.7
C39 C38 H38B 108.7
C37 C38 H38B 108.7
H38A C38 H38B 107.6
C40 C39 C38 113.9(5)
C40 C39 H39A 108.8
C38 C39 H39A 108.8
C40 C39 H39B 108.8
C38 C39 H39B 108.8
H39A C39 H39B 107.7
C39 C40 H40A 109.5
C39 C40 H40B 109.5
H40A C40 H40B 109.5
C39 C40 H40C 109.5
H40A C40 H40C 109.5
H40B C40 H40C 109.5
C42 C41 O8 109.7(7)
C42 C41 H41A 109.7
O8 C41 H41A 109.7
C42 C41 H41B 109.7
O8 C41 H41B 109.7
H41A C41 H41B 108.2
C41 C42 C43 115.9(6)
C41 C42 H42A 108.3
C43 C42 H42A 108.3
C41 C42 H42B 108.3
C43 C42 H42B 108.3
H42A C42 H42B 107.4
C44 C43 C42 113.5(7)
C44 C43 H43A 108.9
C42 C43 H43A 108.9
C44 C43 H43B 108.9
C42 C43 H43B 108.9
H43A C43 H43B 107.7
C43 C44 C45 114.8(6)
C43 C44 H44A 108.6
C45 C44 H44A 108.6
C43 C44 H44B 108.6
C45 C44 H44B 108.6
H44A C44 H44B 107.5
C46 C45 C44 117.8(8)
C46 C45 H45A 107.9
C44 C45 H45A 107.9
C46 C45 H45B 107.9
C44 C45 H45B 107.9
H45A C45 H45B 107.2
C47 C46 C45 119.6(8)
C47 C46 H46A 107.4
C45 C46 H46A 107.4
C47 C46 H46B 107.4
C45 C46 H46B 107.4
H46A C46 H46B 107.0
C46 C47 C48 120.4(9)
C46 C47 H47A 107.2
C48 C47 H47A 107.2
C46 C47 H47B 107.2
C48 C47 H47B 107.2
H47A C47 H47B 106.9
C47 C48 H48A 109.5
C47 C48 H48B 109.5
H48A C48 H48B 109.5
C47 C48 H48C 109.5
H48A C48 H48C 109.5
H48B C48 H48C 109.5
O2 Fe1 O1 107.16(11)
O2 Fe1 N1 166.38(12)
O1 Fe1 N1 86.36(12)
O2 Fe1 N2 86.32(11)
O1 Fe1 N2 166.46(11)
N1 Fe1 N2 80.13(12)
O2 Fe1 N4 88.72(11)
O1 Fe1 N4 90.37(12)
N1 Fe1 N4 92.86(11)
N2 Fe1 N4 91.16(12)
O2 Fe1 N3 86.30(11)
O1 Fe1 N3 89.98(12)
N1 Fe1 N3 92.25(11)
N2 Fe1 N3 89.69(12)
N4 Fe1 N3 174.89(11)
C3 N1 C4 121.2(3)
C3 N1 Fe1 125.8(2)
C4 N1 Fe1 112.9(2)
C10 N2 C9 121.2(3)
C10 N2 Fe1 125.4(2)
C9 N2 Fe1 112.9(2)
C26 N3 C30 114.3(3)
C26 N3 Fe1 124.5(2)
C30 N3 Fe1 121.2(3)
C23 N4 C19 114.3(4)
C23 N4 Fe1 121.6(3)
C19 N4 Fe1 124.1(3)
C28 N5 C31 121.7(3)
C28 N5 C32 121.4(3)
C31 N5 C32 116.7(4)
C21 N6 C25 121.2(4)
C21 N6 C24 121.3(5)
C25 N6 C24 117.4(4)
C1 O1 Fe1 133.5(2)
C12 O2 Fe1 132.7(2)
C17 O4 C18 116.9(4)
C13 O6 C14 116.2(4)
C6 O7 C33 116.2(3)
C7 O8 C41 117.0(3)
C99A O9A H9A 109.5
O9B C99B H99D 109.5
O9B C99B H99E 109.5
H99D C99B H99E 109.5
O9B C99B H99F 109.5
H99D C99B H99F 109.5
H99E C99B H99F 109.5
C99B O9B H9B 109.5

loop_
_geom_bond_atom_site_label_1
_geom_bond_atom_site_label_2
_geom_bond_distance
C1 O1 1.265(5)
C1 C2 1.429(6)
C1 C16 1.503(6)
C2 C3 1.429(5)
C2 C17 1.446(6)
C3 N1 1.283(5)
C3 H3 0.9300
C4 C9 1.387(5)
C4 C5 1.402(5)
C4 N1 1.424(4)
C5 C6 1.371(5)
C5 H5 0.9300
C6 O7 1.369(4)
C6 C7 1.394(5)
C7 O8 1.362(4)
C7 C8 1.382(5)
C8 C9 1.405(5)
C8 H8 0.9300
C9 N2 1.425(4)
C10 N2 1.293(5)
C10 C11 1.435(5)
C10 H10 0.9300
C11 C12 1.413(6)
C11 C13 1.454(6)
C12 O2 1.259(5)
C12 C15 1.515(5)
C13 O5 1.229(5)
C13 O6 1.338(5)
C14 O6 1.437(6)
C14 H14A 0.9600
C14 H14B 0.9600
C14 H14C 0.9600
C15 H15A 0.9600
C15 H15B 0.9600
C15 H15C 0.9600
C16 H16A 0.9600
C16 H16B 0.9600
C16 H16C 0.9600
C17 O3 1.198(5)
C17 O4 1.352(5)
C18 O4 1.420(5)
C18 H18A 0.9600
C18 H18B 0.9600
C18 H18C 0.9600
C19 N4 1.345(5)
C19 C20 1.355(6)
C19 H19 0.9300
C20 C21 1.403(6)
C20 H20 0.9300
C21 N6 1.352(5)
C21 C22 1.400(6)
C22 C23 1.362(6)
C22 H22 0.9300
C23 N4 1.332(5)
C23 H23 0.9300
C24 N6 1.451(6)
C24 H24A 0.9600
C24 H24B 0.9600
C24 H24C 0.9600
C25 N6 1.422(6)
C25 H25A 0.9600
C25 H25B 0.9600
C25 H25C 0.9600
C26 N3 1.335(5)
C26 C27 1.355(5)
C26 H26 0.9300
C27 C28 1.418(5)
C27 H27 0.9300
C28 N5 1.341(5)
C28 C29 1.394(5)
C29 C30 1.368(5)
C29 H29 0.9300
C30 N3 1.345(4)
C30 H30 0.9300
C31 N5 1.442(5)
C31 H31A 0.9600
C31 H31B 0.9600
C31 H31C 0.9600
C32 N5 1.462(5)
C32 H32A 0.9600
C32 H32B 0.9600
C32 H32C 0.9600
C33 O7 1.428(5)
C33 C34 1.518(5)
C33 H33A 0.9700
C33 H33B 0.9700
C34 C35 1.493(6)
C34 H34A 0.9700
C34 H34B 0.9700
C35 C36 1.524(6)
C35 H35A 0.9700
C35 H35B 0.9700
C36 C37 1.490(6)
C36 H36A 0.9700
C36 H36B 0.9700
C37 C38 1.530(6)
C37 H37A 0.9700
C37 H37B 0.9700
C38 C39 1.495(7)
C38 H38A 0.9700
C38 H38B 0.9700
C39 C40 1.441(8)
C39 H39A 0.9700
C39 H39B 0.9700
C40 H40A 0.9600
C40 H40B 0.9600
C40 H40C 0.9600
C41 C42 1.391(7)
C41 O8 1.394(6)
C41 H41A 0.9700
C41 H41B 0.9700
C42 C43 1.535(9)
C42 H42A 0.9700
C42 H42B 0.9700
C43 C44 1.435(9)
C43 H43A 0.9700
C43 H43B 0.9700
C44 C45 1.554(10)
C44 H44A 0.9700
C44 H44B 0.9700
C45 C46 1.504(10)
C45 H45A 0.9700
C45 H45B 0.9700
C46 C47 1.419(11)
C46 H46A 0.9700
C46 H46B 0.9700
C47 C48 1.569(11)
C47 H47A 0.9700
C47 H47B 0.9700
C48 H48A 0.9600
C48 H48B 0.9600
C48 H48C 0.9600
Fe1 O2 2.002(3)
Fe1 O1 2.012(3)
Fe1 N1 2.065(3)
Fe1 N2 2.080(3)
Fe1 N4 2.216(3)
Fe1 N3 2.217(3)
C99A O9A 1.414(18)
C99A H99A 0.9600
C99A H99B 0.9600
C99A H99C 0.9600
O9A H9A 0.8200
C99B O9B 1.32(4)
C99B H99D 0.9600
C99B H99E 0.9600
C99B H99F 0.9600
O9B H9B 0.8200
